data_7038314
loop_
_publ_author_name
'Katam, Srinivas'
'Arruri, Sathyanarayana'
'Chatla, Naga Babu'
'Ganesan, Prabusankar'

_publ_section_title
;
 Bismuth(III)dichalcogenones as Highly Active Catalysts in Multiple C-C
 Bond Formation Reactions
;
_journal_name_full 'Dalton Trans.'
_journal_paper_doi 10.1039/C5DT04738B
_journal_year 2016
_chemical_formula_moiety 'C26 H40 Bi2 Br6 N8 Se4, C2 N'
_chemical_formula_sum 'C28 H40 Bi2 Br6 N9 Se4'
_chemical_formula_weight 1715.91
_space_group_crystal_system tetragonal
_space_group_IT_number 138
_space_group_name_Hall '-P 4ac 2ac'
_space_group_name_H-M_alt 'P 42/n c m'
_symmetry_Int_Tables_number 138
_symmetry_space_group_name_Hall '-P 4ac 2ac'
_symmetry_space_group_name_H-M 'P 42/n c m :2'
_audit_creation_date 2015-10-12
_audit_creation_method
;
Olex2 1.2
(compiled 2015.09.30 svn.r3233 for OlexSys, GUI svn.r5103)
;
_audit_update_record
;
2015-12-03 deposited with the CCDC.
2016-02-08 downloaded from the CCDC.
;
_cell_angle_alpha 90
_cell_angle_beta 90
_cell_angle_gamma 90
_cell_formula_units_Z 4
_cell_length_a 19.2323(2)
_cell_length_b 19.2323(2)
_cell_length_c 12.4100(2)
_cell_measurement_reflns_used 4395
_cell_measurement_temperature 293.0
_cell_measurement_theta_max 70.9210
_cell_measurement_theta_min 3.2260
_cell_volume 4590.23(10)
_computing_cell_refinement
;
CrysAlisPro, Agilent Technologies,
Version 1.171.37.35 (release 13-08-2014 CrysAlis171 .NET)
(compiled Aug 13 2014,18:06:01)
;
_computing_data_collection
;
CrysAlisPro, Agilent Technologies,
Version 1.171.37.35 (release 13-08-2014 CrysAlis171 .NET)
(compiled Aug 13 2014,18:06:01)
;
_computing_data_reduction
;
CrysAlisPro, Agilent Technologies,
Version 1.171.37.35 (release 13-08-2014 CrysAlis171 .NET)
(compiled Aug 13 2014,18:06:01)
;
_computing_molecular_graphics 'Olex2 (Dolomanov et al., 2009)'
_computing_publication_material 'Olex2 (Dolomanov et al., 2009)'
_computing_structure_refinement 'olex2.refine (Bourhis et al., 2015)'
_computing_structure_solution 'SIR2004 (Burla et al., 2007)'
_diffrn_ambient_temperature 293.0
_diffrn_detector 'CCD plate'
_diffrn_detector_area_resol_mean 16.1293
_diffrn_detector_type Eos
_diffrn_measured_fraction_theta_full 0.9858
_diffrn_measured_fraction_theta_max 0.9858
_diffrn_measurement_details
;
  1 omega   19.00   44.00   1.0000    1.5000
omega____ theta____ kappa____ phi______ frames
    -        0.0000   57.0000 -180.0000 25

  2 omega  -98.00  -73.00   1.0000    2.3700
omega____ theta____ kappa____ phi______ frames
    -      -33.5000  178.0000 -120.0000 25

  3 omega  -99.00  -74.00   1.0000    2.3700
omega____ theta____ kappa____ phi______ frames
    -      -33.5000  178.0000   60.0000 25

  4 omega  -72.00  -47.00   1.0000    2.3700
omega____ theta____ kappa____ phi______ frames
    -      -33.5000  178.0000   60.0000 25

  5 omega   57.00  104.00   1.0000    2.3700
omega____ theta____ kappa____ phi______ frames
    -       54.0000 -125.0000 -120.0000 47

  6 omega   33.00  125.00   1.0000    2.3700
omega____ theta____ kappa____ phi______ frames
    -       54.0000   38.0000  -30.0000 92

  7 omega   58.00  112.00   1.0000    2.3700
omega____ theta____ kappa____ phi______ frames
    -      108.0000 -111.0000  -90.0000 54

  8 omega   60.00   89.00   1.0000    2.3700
omega____ theta____ kappa____ phi______ frames
    -      108.0000  -38.0000   90.0000 29

  9 omega  150.00  175.00   1.0000    2.3700
omega____ theta____ kappa____ phi______ frames
    -      108.0000   38.0000 -150.0000 25

 10 omega  103.00  176.00   1.0000    2.3700
omega____ theta____ kappa____ phi______ frames
    -      108.0000  111.0000   30.0000 73

 11 omega  100.00  174.00   1.0000    2.3700
omega____ theta____ kappa____ phi______ frames
    -      108.0000  111.0000  -90.0000 74
;
_diffrn_measurement_device 'four-circle diffractometer'
_diffrn_measurement_device_type 'SuperNova, Dual, Cu at zero, Eos'
_diffrn_measurement_method '\w scans'
_diffrn_orient_matrix_UB_11 -0.0120995000
_diffrn_orient_matrix_UB_12 0.0143130000
_diffrn_orient_matrix_UB_13 -0.1208240000
_diffrn_orient_matrix_UB_21 -0.0689058000
_diffrn_orient_matrix_UB_22 -0.0407239000
_diffrn_orient_matrix_UB_23 0.0049440000
_diffrn_orient_matrix_UB_31 -0.0389308000
_diffrn_orient_matrix_UB_32 0.0674403000
_diffrn_orient_matrix_UB_33 0.0285507000
_diffrn_radiation_monochromator mirror
_diffrn_radiation_probe x-ray
_diffrn_radiation_type 'Cu K\a'
_diffrn_radiation_wavelength 1.54184
_diffrn_reflns_av_R_equivalents 0.0370
_diffrn_reflns_av_unetI/netI 0.0279
_diffrn_reflns_limit_h_max 22
_diffrn_reflns_limit_h_min -22
_diffrn_reflns_limit_k_max 23
_diffrn_reflns_limit_k_min -16
_diffrn_reflns_limit_l_max 14
_diffrn_reflns_limit_l_min -10
_diffrn_reflns_number 9414
_diffrn_reflns_theta_full 70.9016
_diffrn_reflns_theta_max 70.90
_diffrn_reflns_theta_min 3.25
_diffrn_source 'sealed X-ray tube'
_diffrn_source_type 'SuperNova (Cu) X-ray Source'
_exptl_absorpt_coefficient_mu 24.877
_exptl_absorpt_correction_T_max 1.00000
_exptl_absorpt_correction_T_min 0.18959
_exptl_absorpt_correction_type multi-scan
_exptl_absorpt_process_details
;
CrysAlisPro, Agilent Technologies,
Version 1.171.37.35 (release 13-08-2014 CrysAlis171 .NET)
(compiled Aug 13 2014,18:06:01)
Empirical absorption correction using spherical harmonics,
 implemented in SCALE3 ABSPACK scaling algorithm.
;
_exptl_crystal_colour yellow
_exptl_crystal_colour_primary yellow
_exptl_crystal_density_diffrn 2.4828
_exptl_crystal_description needle
_exptl_crystal_F_000 3078.6382
_exptl_crystal_size_max 0.21
_exptl_crystal_size_mid 0.18
_exptl_crystal_size_min 0.12
_refine_diff_density_max 1.3622
_refine_diff_density_min -1.0163
_refine_diff_density_rms 0.1596
_refine_ls_d_res_high 0.8158
_refine_ls_d_res_low 13.5993
_refine_ls_extinction_expression Fc^*^=kFc[1+0.001xFc^2^\l^3^/sin(2\q)]^-1/4^
_refine_ls_goodness_of_fit_ref 0.9943
_refine_ls_hydrogen_treatment mixed
_refine_ls_matrix_type full
_refine_ls_number_constraints 17
_refine_ls_number_parameters 125
_refine_ls_number_reflns 2291
_refine_ls_number_restraints 0
_refine_ls_restrained_S_all 0.9943
_refine_ls_R_factor_all 0.0342
_refine_ls_R_factor_gt 0.0288
_refine_ls_shift/su_max 0.0001
_refine_ls_shift/su_mean 0.0000
_refine_ls_structure_factor_coef Fsqd
_refine_ls_weighting_details 'w=1/[\s^2^(Fo^2^)+(0.0426P)^2^] where P=(Fo^2^+2Fc^2^)/3'
_refine_ls_weighting_scheme calc
_refine_ls_wR_factor_gt 0.0707
_refine_ls_wR_factor_ref 0.0746
_reflns_Friedel_coverage 0.0
_reflns_limit_h_max 23
_reflns_limit_h_min 0
_reflns_limit_k_max 16
_reflns_limit_k_min 0
_reflns_limit_l_max 14
_reflns_limit_l_min 0
_reflns_number_gt 1993
_reflns_number_total 2291
_reflns_threshold_expression I>=2u(I)
_cod_data_source_file c5dt04738b2.cif
_cod_data_source_block 12
_cod_original_cell_volume 4590.22(11)
_cod_database_code 7038314
_reflns_odcompleteness_completeness 99.96
_reflns_odcompleteness_iscentric 1
_reflns_odcompleteness_theta 66.97
_olex2_refinement_description
;
1. Fixed Uiso
 At 1.2 times of:
  All C(H) groups, All C(H,H) groups
 At 1.5 times of:
  All C(H,H,H) groups
2.a Ternary CH refined with riding coordinates:
 C4(H4)
2.b Secondary CH2 refined with riding coordinates:
 C7(H7a,H7b)
2.c Aromatic/amide H refined with riding coordinates:
 C2(H2), C3(H3)
2.d Idealised Me refined as rotating group:
 C5(H5a,H5b,H5c), C6(H6a,H6b,H6c)
;
_olex2_submission_special_instructions 'No special instructions were received'

loop_
_space_group_symop_id
_space_group_symop_operation_xyz
1 x,y,z
2 -y+1/2,x,z+1/2
3 y,-x+1/2,z+1/2
4 x+1/2,-y,-z+1/2
5 -x,y+1/2,-z+1/2
6 -x+1/2,-y+1/2,z
7 y+1/2,x+1/2,-z
8 -y,-x,-z
9 -x,-y,-z
10 y-1/2,-x,-z-1/2
11 -y,x-1/2,-z-1/2
12 -x-1/2,y,z-1/2
13 x,-y-1/2,z-1/2
14 x-1/2,y-1/2,-z
15 -y-1/2,-x-1/2,z
16 y,x,z

loop_
_atom_site_label
_atom_site_type_symbol
_atom_site_fract_x
_atom_site_fract_y
_atom_site_fract_z
_atom_site_U_iso_or_equiv
_atom_site_adp_type
_atom_site_occupancy
_atom_site_site_symmetry_order
_atom_site_refinement_flags_posn
_atom_site_refinement_flags_adp
_atom_site_refinement_flags_occupancy
Bi1 Bi 0.483453(10) 0.016547(10) 0.17551(2) 0.03468(11) Uani 1.000000 2 S T P
Br3 Br 0.58798(3) -0.08798(3) 0.21722(7) 0.0486(2) Uani 1.000000 2 S T P
Br1 Br 0.38230(3) 0.11770(3) 0.17521(8) 0.0619(3) Uani 1.000000 2 S T P
Br2 Br 0.57610(3) 0.07610(3) 0.0 0.0463(2) Uani 1.000000 2 S T P
Se1 Se 0.56212(3) 0.08371(3) 0.33820(4) 0.03584(15) Uani 1.000000 1 . . .
N1 N 0.5079(2) 0.2223(2) 0.3765(4) 0.0383(9) Uani 1.000000 1 . . .
N2 N 0.4466(2) 0.14295(19) 0.4536(3) 0.0350(9) Uani 1.000000 1 . . .
N3 N 0.25 0.25 0.0932(11) 0.088(4) Uani 1.000000 4 S T P
C1 C 0.5017(2) 0.1529(2) 0.3884(4) 0.0342(10) Uani 1.000000 1 . . .
C2 C 0.4568(3) 0.2553(3) 0.4347(4) 0.0472(13) Uani 1.000000 1 . . .
H2 H 0.4500(3) 0.3031(3) 0.4401(4) 0.0566(16) Uiso 1.000000 1 R . .
C3 C 0.4186(3) 0.2061(3) 0.4822(4) 0.0456(12) Uani 1.000000 1 . . .
H3 H 0.3802(3) 0.2132(3) 0.5264(4) 0.0547(15) Uiso 1.000000 1 R . .
C4 C 0.5612(3) 0.2616(3) 0.3145(5) 0.0500(14) Uani 1.000000 1 . . .
H4 H 0.5487(3) 0.3108(3) 0.3213(5) 0.0600(17) Uiso 1.000000 1 R . .
C5 C 0.6317(3) 0.2539(3) 0.3659(5) 0.0656(17) Uani 1.000000 1 . . .
H5a H 0.6301(7) 0.271(2) 0.4384(14) 0.098(2) Uiso 1.000000 1 GR . .
H5b H 0.6448(11) 0.2058(4) 0.366(4) 0.098(2) Uiso 1.000000 1 GR . .
H5c H 0.6653(6) 0.280(2) 0.325(2) 0.098(2) Uiso 1.000000 1 GR . .
C6 C 0.5576(4) 0.2450(3) 0.1958(5) 0.0672(19) Uani 1.000000 1 . . .
H6a H 0.571(3) 0.1976(9) 0.1843(7) 0.101(3) Uiso 1.000000 1 GR . .
H6b H 0.5108(7) 0.251(3) 0.1707(11) 0.101(3) Uiso 1.000000 1 GR . .
H6c H 0.588(2) 0.275(2) 0.1570(7) 0.101(3) Uiso 1.000000 1 GR . .
C7 C 0.4245(2) 0.0755(2) 0.4961(6) 0.0361(15) Uani 1.000000 2 S T P
H7a H 0.4217(2) 0.0783(2) 0.5740(6) 0.0433(18) Uiso 1.000000 2 RS T P
H7b H 0.4592(2) 0.0408(2) 0.4780(6) 0.0433(18) Uiso 1.000000 2 RS T P
C8 C 0.25 0.25 0.3033(12) 0.129(9) Uani 1.000000 4 S T P
C9 C 0.25 0.25 0.1867(14) 0.073(4) Uani 1.000000 4 S T P

loop_
_atom_site_aniso_label
_atom_site_aniso_U_11
_atom_site_aniso_U_22
_atom_site_aniso_U_33
_atom_site_aniso_U_12
_atom_site_aniso_U_13
_atom_site_aniso_U_23
Bi1 0.03424(13) 0.03424(13) 0.03555(18) -0.00016(10) 0.00146(7) -0.00146(7)
Br3 0.0486(3) 0.0486(3) 0.0486(5) 0.0096(4) 0.0048(2) -0.0048(2)
Br1 0.0568(4) 0.0568(4) 0.0721(6) 0.0195(4) -0.0040(3) 0.0040(3)
Br2 0.0485(3) 0.0485(3) 0.0421(4) -0.0126(3) -0.0015(2) 0.0015(2)
Se1 0.0311(3) 0.0315(3) 0.0449(3) 0.0003(2) 0.0019(2) -0.0044(2)
N1 0.042(2) 0.0271(19) 0.045(2) -0.0011(17) 0.004(2) -0.0022(18)
N2 0.036(2) 0.0275(18) 0.042(2) -0.0002(16) -0.0002(18) -0.0046(16)
N3 0.092(7) 0.092(7) 0.078(9) 0.024(8) -0.000000 0.000000
C1 0.036(2) 0.030(2) 0.037(3) -0.0019(19) -0.006(2) 0.000(2)
C2 0.051(3) 0.030(2) 0.061(4) 0.006(2) 0.003(3) -0.008(2)
C3 0.042(3) 0.035(3) 0.060(3) 0.008(2) 0.006(3) -0.006(2)
C4 0.061(4) 0.028(3) 0.061(4) -0.006(3) 0.011(3) 0.002(2)
C5 0.054(4) 0.059(4) 0.084(4) -0.019(3) 0.011(4) -0.009(3)
C6 0.098(5) 0.041(3) 0.062(4) -0.014(4) 0.016(4) 0.005(3)
C7 0.032(2) 0.032(2) 0.045(4) -0.005(3) -0.003(2) 0.003(2)
C8 0.171(15) 0.171(15) 0.043(9) 0.066(19) -0.000000 0.000000
C9 0.057(5) 0.057(5) 0.106(12) 0.015(7) -0.000000 0.000000

loop_
_atom_type_symbol
_atom_type_scat_dispersion_real
_atom_type_scat_dispersion_imag
_atom_type_scat_Cromer_Mann_a1
_atom_type_scat_Cromer_Mann_a2
_atom_type_scat_Cromer_Mann_a3
_atom_type_scat_Cromer_Mann_a4
_atom_type_scat_Cromer_Mann_b1
_atom_type_scat_Cromer_Mann_b2
_atom_type_scat_Cromer_Mann_b3
_atom_type_scat_Cromer_Mann_b4
_atom_type_scat_Cromer_Mann_c
_atom_type_scat_source
_atom_type_scat_dispersion_source
C 0.01920 0.00962 2.31000 1.02000 1.58860 0.86500 20.84390 10.20750 0.56870 51.65120 0.215599998832 'International Tables Volume C Table 6.1.1.4 (pp. 500-502)' 'Henke, Gullikson and Davis, At. Data and Nucl. Data Tables, 1993, 54, 2'
H 0.00000 0.00000 0.49300 0.32291 0.14019 0.04081 10.51090 26.12570 3.14236 57.79970 0.0030380000826 'International Tables Volume C Table 6.1.1.4 (pp. 500-502)' 'Henke, Gullikson and Davis, At. Data and Nucl. Data Tables, 1993, 54, 2'
Bi -3.68252 9.31182 33.36890 12.95100 16.58770 6.46920 0.70400 2.92380 8.79370 48.00930 13.5782003403 'International Tables Volume C Table 6.1.1.4 (pp. 500-502)' 'Henke, Gullikson and Davis, At. Data and Nucl. Data Tables, 1993, 54, 2'
N 0.03256 0.01839 12.21260 3.13220 2.01250 1.16630 0.00570 9.89330 28.99750 0.58260 -11.5290002823 'International Tables Volume C Table 6.1.1.4 (pp. 500-502)' 'Henke, Gullikson and Davis, At. Data and Nucl. Data Tables, 1993, 54, 2'
Br -0.67402 1.33011 17.17890 5.23580 5.63770 3.98510 2.17230 16.57960 0.26090 41.43280 2.95569992065 'International Tables Volume C Table 6.1.1.4 (pp. 500-502)' 'Henke, Gullikson and Davis, At. Data and Nucl. Data Tables, 1993, 54, 2'
Se -0.79210 1.18296 17.00060 5.81960 3.97310 4.35430 2.40980 0.27260 15.23720 43.81630 2.84089994431 'International Tables Volume C Table 6.1.1.4 (pp. 500-502)' 'Henke, Gullikson and Davis, At. Data and Nucl. Data Tables, 1993, 54, 2'

loop_
_geom_angle_atom_site_label_1
_geom_angle_atom_site_label_2
_geom_angle_atom_site_label_3
_geom_angle
_geom_angle_site_symmetry_1
_geom_angle_site_symmetry_3
Br1 Bi1 Br3 169.76(3) . .
Br2 Bi1 Br3 89.008(13) 15_665 .
Br2 Bi1 Br3 89.008(13) 7_545 .
Br2 Bi1 Br1 98.463(16) 7_545 .
Br2 Bi1 Br1 98.463(16) 15_665 .
Br2 Bi1 Br2 85.89(2) 7_545 15_665
Se1 Bi1 Br3 79.522(17) . .
Se1 Bi1 Br3 79.522(17) 15_665 .
Se1 Bi1 Br1 93.216(18) . .
Se1 Bi1 Br1 93.216(18) 15_665 .
Se1 Bi1 Br2 168.282(14) . 15_665
Se1 Bi1 Br2 168.282(14) 15_665 7_545
Se1 Bi1 Br2 91.478(15) 15_665 15_665
Se1 Bi1 Br2 91.478(15) . 7_545
Se1 Bi1 Se1 88.80(2) . 15_665
Bi1 Br2 Bi1 94.11(2) 9_655 15_665
C1 Se1 Bi1 103.27(14) . 15_665
C2 N1 C1 109.6(4) . .
C4 N1 C1 128.3(4) . .
C4 N1 C2 122.0(4) . .
C3 N2 C1 109.7(4) . .
C7 N2 C1 124.8(4) 15_665 .
C7 N2 C3 125.2(5) 15_665 .
N1 C1 Se1 127.7(4) . .
N2 C1 Se1 126.0(3) . .
N2 C1 N1 106.0(4) . .
C3 C2 N1 107.3(4) . .
C2 C3 N2 107.3(4) . .
C5 C4 N1 110.6(5) . .
C6 C4 N1 111.5(5) . .
C6 C4 C5 115.7(6) . .
N2 C7 N2 112.6(5) . 15_665
C8 C9 N3 180.0 . .

loop_
_geom_bond_atom_site_label_1
_geom_bond_atom_site_label_2
_geom_bond_distance
_geom_bond_site_symmetry_2
Bi1 Br3 2.8896(8) .
Bi1 Br1 2.7511(9) .
Bi1 Br2 3.0382(5) 7_545
Bi1 Br2 3.0382(5) 15_665
Bi1 Se1 2.8344(5) 15_665
Bi1 Se1 2.8344(5) .
Se1 C1 1.873(5) .
N1 C1 1.350(6) .
N1 C2 1.375(6) .
N1 C4 1.487(7) .
N2 C1 1.347(6) .
N2 C3 1.374(6) .
N2 C7 1.463(5) 15_665
N3 C9 1.160(16) .
C2 C3 1.336(7) .
C4 C5 1.507(8) .
C4 C6 1.508(7) .
C8 C9 1.45(2) .
